data_4086386
loop_
_publ_author_name
'Honrado, Manuel'
'Otero, Antonio'
'Fern\'andez-Baeza, Juan'
'S\'anchez-Barba, Luis F.'
'Garc\'es, Andr\'es'
'Lara-S\'anchez, Agust\'in'
'Rodr\'iguez, Ana M.'

_publ_section_title
;
 Copolymerization of Cyclic Esters Controlled by Chiral NNO-Scorpionate
 Zinc Initiators
;
_journal_issue 2
_journal_name_full Organometallics
_journal_page_first 189
_journal_paper_doi 10.1021/acs.organomet.5b00919
_journal_volume 35
_journal_year 2016
_chemical_formula_moiety 'C22 H32 N4 O Zn2'
_chemical_formula_sum 'C22 H32 N4 O Zn2'
_chemical_formula_weight 499.25
_chemical_name_systematic
;
 ?
;
_space_group_crystal_system triclinic
_space_group_IT_number 2
_space_group_name_Hall '-P 1'
_space_group_name_H-M_alt 'P -1'
_symmetry_space_group_name_Hall '-P 1'
_symmetry_space_group_name_H-M 'P -1'
_atom_sites_solution_hydrogens geom
_audit_creation_method SHELXL-2013
_cell_angle_alpha 73.399(9)
_cell_angle_beta 72.122(9)
_cell_angle_gamma 79.147(9)
_cell_formula_units_Z 2
_cell_length_a 9.6213(15)
_cell_length_b 10.0330(17)
_cell_length_c 15.394(2)
_cell_measurement_reflns_used 4596
_cell_measurement_temperature 230(2)
_cell_measurement_theta_max 21.644
_cell_measurement_theta_min 2.844
_cell_volume 1347.0(4)
_computing_structure_refinement 'SHELXL-2013 (Sheldrick, 2013)'
_diffrn_ambient_temperature 230(2)
_diffrn_measured_fraction_theta_full 0.992
_diffrn_measured_fraction_theta_max 0.987
_diffrn_measurement_device_type 'CCD area detector'
_diffrn_measurement_method 'omega scans'
_diffrn_radiation_type MoK\a
_diffrn_radiation_wavelength 0.71073
_diffrn_reflns_av_R_equivalents 0.0350
_diffrn_reflns_av_unetI/netI 0.0398
_diffrn_reflns_laue_measured_fraction_full 0.992
_diffrn_reflns_laue_measured_fraction_max 0.987
_diffrn_reflns_limit_h_max 12
_diffrn_reflns_limit_h_min -12
_diffrn_reflns_limit_k_max 12
_diffrn_reflns_limit_k_min -12
_diffrn_reflns_limit_l_max 19
_diffrn_reflns_limit_l_min -19
_diffrn_reflns_number 18642
_diffrn_reflns_point_group_measured_fraction_full 0.992
_diffrn_reflns_point_group_measured_fraction_max 0.987
_diffrn_reflns_theta_full 25.242
_diffrn_reflns_theta_max 26.435
_diffrn_reflns_theta_min 1.433
_exptl_absorpt_coefficient_mu 1.797
_exptl_absorpt_correction_T_max 0.745
_exptl_absorpt_correction_T_min 0.693
_exptl_absorpt_correction_type multi-scan
_exptl_absorpt_process_details SADABS
_exptl_crystal_colour colourless
_exptl_crystal_density_diffrn 1.231
_exptl_crystal_description block
_exptl_crystal_F_000 520
_exptl_crystal_size_max 0.160
_exptl_crystal_size_mid 0.080
_exptl_crystal_size_min 0.060
_refine_diff_density_max 0.319
_refine_diff_density_min -0.343
_refine_diff_density_rms 0.052
_refine_ls_extinction_method none
_refine_ls_goodness_of_fit_ref 1.044
_refine_ls_hydrogen_treatment constr
_refine_ls_matrix_type full
_refine_ls_number_parameters 270
_refine_ls_number_reflns 5462
_refine_ls_number_restraints 0
_refine_ls_restrained_S_all 1.044
_refine_ls_R_factor_all 0.0506
_refine_ls_R_factor_gt 0.0349
_refine_ls_shift/su_max 0.027
_refine_ls_shift/su_mean 0.001
_refine_ls_structure_factor_coef Fsqd
_refine_ls_weighting_details 'w=1/[\s^2^(Fo^2^)+(0.0462P)^2^+0.0549P] where P=(Fo^2^+2Fc^2^)/3'
_refine_ls_weighting_scheme calc
_refine_ls_wR_factor_gt 0.0871
_refine_ls_wR_factor_ref 0.0936
_reflns_Friedel_coverage 0.000
_reflns_number_gt 4136
_reflns_number_total 5462
_reflns_threshold_expression 'I > 2\s(I)'
_cod_data_source_file om5b00919_si_002.cif
_cod_data_source_block 1
_cod_depositor_comments 'Adding full bibliography for 4086386--4086387.cif.'
_cod_database_code 4086386
_shelx_space_group_comment
;
The symmetry employed for this shelxl refinement is uniquely defined
by the following loop, which should always be used as a source of
symmetry information in preference to the above space-group names.
They are only intended as comments.
;
_shelx_estimated_absorpt_t_min 0.762
_shelx_estimated_absorpt_t_max 0.900
_shelxl_version_number 2013-4

loop_
_space_group_symop_operation_xyz
'x, y, z'
'-x, -y, -z'

loop_
_atom_site_label
_atom_site_type_symbol
_atom_site_fract_x
_atom_site_fract_y
_atom_site_fract_z
_atom_site_U_iso_or_equiv
_atom_site_adp_type
_atom_site_occupancy
_atom_site_site_symmetry_order
_atom_site_calc_flag
_atom_site_refinement_flags_posn
_atom_site_refinement_flags_adp
Zn1 Zn 0.34831(3) 0.36563(3) 0.40735(2) 0.04234(11) Uani 1 1 d . .
Zn2 Zn 0.34924(3) 0.64380(3) 0.20532(2) 0.04748(11) Uani 1 1 d . .
N1 N 0.2674(2) 0.2303(2) 0.35632(14) 0.0392(5) Uani 1 1 d . .
N2 N 0.3669(2) 0.1810(2) 0.28426(14) 0.0379(5) Uani 1 1 d . .
N3 N 0.5321(2) 0.2142(2) 0.41104(14) 0.0408(5) Uani 1 1 d . .
N4 N 0.5816(2) 0.1546(2) 0.33629(14) 0.0396(5) Uani 1 1 d . .
O1 O 0.43623(17) 0.45397(17) 0.27278(11) 0.0398(4) Uani 1 1 d . .
C1 C 0.3037(3) 0.1052(3) 0.25032(18) 0.0446(6) Uani 1 1 d . .
C2 C 0.1590(3) 0.1076(3) 0.30088(19) 0.0497(7) Uani 1 1 d . .
H2 H 0.0871 0.0650 0.2933 0.060 Uiso 1 1 calc R U
C3 C 0.1405(3) 0.1861(3) 0.36588(18) 0.0432(6) Uani 1 1 d . .
C4 C 0.3873(4) 0.0369(3) 0.1720(2) 0.0639(9) Uani 1 1 d . .
H4A H 0.4293 0.1066 0.1174 0.096 Uiso 1 1 calc R U
H4B H 0.3220 -0.0096 0.1574 0.096 Uiso 1 1 calc R U
H4C H 0.4643 -0.0302 0.1911 0.096 Uiso 1 1 calc R U
C5 C 0.0065(3) 0.2228(3) 0.4384(2) 0.0601(8) Uani 1 1 d . .
H5A H -0.0205 0.1401 0.4869 0.090 Uiso 1 1 calc R U
H5B H -0.0726 0.2616 0.4097 0.090 Uiso 1 1 calc R U
H5C H 0.0261 0.2902 0.4653 0.090 Uiso 1 1 calc R U
C6 C 0.6936(3) 0.0517(3) 0.3466(2) 0.0490(7) Uani 1 1 d . .
C7 C 0.7135(3) 0.0450(3) 0.4316(2) 0.0584(8) Uani 1 1 d . .
H7 H 0.7820 -0.0165 0.4592 0.070 Uiso 1 1 calc R U
C8 C 0.6138(3) 0.1460(3) 0.46961(19) 0.0486(7) Uani 1 1 d . .
C9 C 0.7718(3) -0.0270(3) 0.2750(2) 0.0738(10) Uani 1 1 d . .
H9A H 0.8459 -0.0949 0.2971 0.111 Uiso 1 1 calc R U
H9B H 0.8172 0.0364 0.2177 0.111 Uiso 1 1 calc R U
H9C H 0.7034 -0.0739 0.2635 0.111 Uiso 1 1 calc R U
C10 C 0.5897(3) 0.1858(4) 0.5599(2) 0.0668(9) Uani 1 1 d . .
H10A H 0.6499 0.2580 0.5498 0.100 Uiso 1 1 calc R U
H10B H 0.6156 0.1055 0.6061 0.100 Uiso 1 1 calc R U
H10C H 0.4882 0.2196 0.5820 0.100 Uiso 1 1 calc R U
C11 C 0.5185(3) 0.2128(3) 0.25695(17) 0.0388(6) Uani 1 1 d . .
H11 H 0.5740 0.1651 0.2073 0.047 Uiso 1 1 calc R U
C12 C 0.5329(3) 0.3713(2) 0.21585(16) 0.0370(6) Uani 1 1 d . .
H12 H 0.5078 0.3978 0.1556 0.044 Uiso 1 1 calc R U
C13 C 0.6928(3) 0.3935(3) 0.19472(16) 0.0366(6) Uani 1 1 d . .
C14 C 0.7977(3) 0.3482(3) 0.12191(19) 0.0483(7) Uani 1 1 d . .
H14 H 0.7695 0.3059 0.0844 0.058 Uiso 1 1 calc R U
C15 C 0.9448(3) 0.3650(3) 0.1039(2) 0.0534(7) Uani 1 1 d . .
H15 H 1.0134 0.3330 0.0547 0.064 Uiso 1 1 calc R U
C16 C 0.9915(3) 0.4271(3) 0.15658(19) 0.0460(6) Uani 1 1 d . .
C17 C 0.8854(3) 0.4734(3) 0.22929(19) 0.0529(7) Uani 1 1 d . .
H17 H 0.9136 0.5166 0.2662 0.063 Uiso 1 1 calc R U
C18 C 0.7392(3) 0.4567(3) 0.24801(18) 0.0476(7) Uani 1 1 d . .
H18 H 0.6708 0.4885 0.2974 0.057 Uiso 1 1 calc R U
C19 C 1.1500(3) 0.4478(4) 0.1352(2) 0.0651(8) Uani 1 1 d . .
H19A H 1.2095 0.3893 0.0948 0.098 Uiso 1 1 calc R U
H19B H 1.1786 0.4232 0.1928 0.098 Uiso 1 1 calc R U
H19C H 1.1633 0.5440 0.1043 0.098 Uiso 1 1 calc R U
C20 C 0.2436(4) 0.4360(4) 0.5193(2) 0.0704(9) Uani 1 1 d . .
H20A H 0.3033 0.4943 0.5288 0.106 Uiso 1 1 calc R U
H20B H 0.2231 0.3585 0.5733 0.106 Uiso 1 1 calc R U
H20C H 0.1529 0.4896 0.5106 0.106 Uiso 1 1 calc R U
C21 C 0.4710(4) 0.6889(4) 0.0736(2) 0.0780(10) Uani 1 1 d . .
H21A H 0.4517 0.7868 0.0458 0.117 Uiso 1 1 calc R U
H21B H 0.4474 0.6349 0.0386 0.117 Uiso 1 1 calc R U
H21C H 0.5730 0.6670 0.0723 0.117 Uiso 1 1 calc R U
C22 C 0.1735(3) 0.7051(3) 0.2972(2) 0.0628(8) Uani 1 1 d . .
H22A H 0.1199 0.7850 0.2656 0.094 Uiso 1 1 calc R U
H22B H 0.2027 0.7296 0.3444 0.094 Uiso 1 1 calc R U
H22C H 0.1122 0.6304 0.3264 0.094 Uiso 1 1 calc R U

loop_
_atom_site_aniso_label
_atom_site_aniso_U_11
_atom_site_aniso_U_22
_atom_site_aniso_U_33
_atom_site_aniso_U_23
_atom_site_aniso_U_13
_atom_site_aniso_U_12
Zn1 0.04484(19) 0.0430(2) 0.03665(18) -0.01165(14) -0.00617(14) -0.00389(14)
Zn2 0.0468(2) 0.03749(19) 0.0495(2) -0.00528(15) -0.00832(15) -0.00013(14)
N1 0.0337(11) 0.0409(12) 0.0417(12) -0.0102(10) -0.0106(9) 0.0001(9)
N2 0.0359(11) 0.0380(12) 0.0421(12) -0.0129(10) -0.0114(10) -0.0027(9)
N3 0.0394(12) 0.0410(12) 0.0403(12) -0.0012(10) -0.0130(10) -0.0099(10)
N4 0.0354(11) 0.0367(12) 0.0432(13) -0.0042(10) -0.0126(10) -0.0013(9)
O1 0.0407(10) 0.0336(9) 0.0377(10) -0.0065(8) -0.0060(8) 0.0021(8)
C1 0.0525(17) 0.0406(15) 0.0438(15) -0.0078(12) -0.0176(13) -0.0084(13)
C2 0.0464(16) 0.0499(17) 0.0581(18) -0.0103(14) -0.0197(14) -0.0127(13)
C3 0.0362(14) 0.0405(15) 0.0474(16) -0.0010(12) -0.0119(12) -0.0055(12)
C4 0.080(2) 0.062(2) 0.0579(19) -0.0247(16) -0.0117(17) -0.0227(17)
C5 0.0361(15) 0.062(2) 0.074(2) -0.0139(17) -0.0060(14) -0.0056(14)
C6 0.0363(15) 0.0392(15) 0.0649(19) -0.0021(14) -0.0150(14) -0.0027(12)
C7 0.0416(16) 0.0541(19) 0.075(2) 0.0052(16) -0.0280(16) -0.0060(14)
C8 0.0452(16) 0.0534(18) 0.0467(16) 0.0068(13) -0.0189(13) -0.0227(14)
C9 0.0560(19) 0.057(2) 0.096(3) -0.0175(19) -0.0196(18) 0.0183(16)
C10 0.069(2) 0.083(2) 0.0524(18) 0.0051(17) -0.0286(16) -0.0303(18)
C11 0.0374(14) 0.0400(14) 0.0389(14) -0.0137(12) -0.0086(11) -0.0005(11)
C12 0.0390(14) 0.0367(14) 0.0314(13) -0.0062(11) -0.0082(11) -0.0005(11)
C13 0.0386(14) 0.0343(13) 0.0327(13) -0.0046(11) -0.0072(11) -0.0035(11)
C14 0.0472(16) 0.0538(17) 0.0462(16) -0.0216(14) -0.0058(13) -0.0079(13)
C15 0.0443(16) 0.0526(18) 0.0547(18) -0.0163(15) 0.0023(13) -0.0062(13)
C16 0.0412(15) 0.0454(16) 0.0442(16) 0.0000(13) -0.0107(13) -0.0061(13)
C17 0.0496(17) 0.0623(19) 0.0509(17) -0.0102(15) -0.0161(14) -0.0176(15)
C18 0.0482(16) 0.0566(18) 0.0379(15) -0.0178(13) -0.0033(12) -0.0096(13)
C19 0.0468(17) 0.071(2) 0.070(2) -0.0017(17) -0.0145(15) -0.0139(16)
C20 0.088(2) 0.068(2) 0.0498(19) -0.0253(17) -0.0028(17) -0.0060(19)
C21 0.076(2) 0.059(2) 0.064(2) 0.0124(17) 0.0016(17) 0.0014(18)
C22 0.0568(19) 0.061(2) 0.064(2) -0.0200(16) -0.0115(15) 0.0078(16)

loop_
_atom_type_symbol
_atom_type_description
_atom_type_scat_dispersion_real
_atom_type_scat_dispersion_imag
_atom_type_scat_source
C C 0.0033 0.0016 'International Tables Vol C Tables 4.2.6.8 and 6.1.1.4'
H H 0.0000 0.0000 'International Tables Vol C Tables 4.2.6.8 and 6.1.1.4'
N N 0.0061 0.0033 'International Tables Vol C Tables 4.2.6.8 and 6.1.1.4'
O O 0.0106 0.0060 'International Tables Vol C Tables 4.2.6.8 and 6.1.1.4'
Zn Zn 0.2839 1.4301 'International Tables Vol C Tables 4.2.6.8 and 6.1.1.4'

loop_
_geom_angle_atom_site_label_1
_geom_angle_atom_site_label_2
_geom_angle_atom_site_label_3
_geom_angle
C20 Zn1 O1 134.80(12)
C20 Zn1 N1 124.94(12)
O1 Zn1 N1 85.69(7)
C20 Zn1 N3 119.78(12)
O1 Zn1 N3 91.53(7)
N1 Zn1 N3 86.25(8)
C22 Zn2 C21 145.11(14)
C22 Zn2 O1 106.95(11)
C21 Zn2 O1 107.90(11)
C3 N1 N2 105.96(19)
C3 N1 Zn1 139.03(17)
N2 N1 Zn1 114.56(14)
N1 N2 C1 111.0(2)
N1 N2 C11 118.89(18)
C1 N2 C11 130.1(2)
C8 N3 N4 105.2(2)
C8 N3 Zn1 139.26(19)
N4 N3 Zn1 115.23(14)
N3 N4 C6 111.9(2)
N3 N4 C11 118.29(19)
C6 N4 C11 129.7(2)
C12 O1 Zn1 118.90(14)
C12 O1 Zn2 116.71(14)
Zn1 O1 Zn2 122.11(8)
N2 C1 C2 106.5(2)
N2 C1 C4 122.6(2)
C2 C1 C4 131.0(2)
C3 C2 C1 106.7(2)
N1 C3 C2 109.8(2)
N1 C3 C5 120.2(2)
C2 C3 C5 129.9(2)
C7 C6 N4 105.2(2)
C7 C6 C9 131.2(3)
N4 C6 C9 123.6(3)
C6 C7 C8 107.9(2)
N3 C8 C7 109.7(2)
N3 C8 C10 119.8(3)
C7 C8 C10 130.5(3)
N4 C11 N2 109.60(19)
N4 C11 C12 112.33(19)
N2 C11 C12 112.64(19)
O1 C12 C13 113.48(19)
O1 C12 C11 113.03(19)
C13 C12 C11 108.32(19)
C18 C13 C14 117.7(2)
C18 C13 C12 121.7(2)
C14 C13 C12 120.6(2)
C13 C14 C15 120.8(2)
C16 C15 C14 121.8(2)
C15 C16 C17 117.2(2)
C15 C16 C19 121.4(3)
C17 C16 C19 121.4(3)
C18 C17 C16 121.5(3)
C17 C18 C13 121.1(2)

loop_
_geom_bond_atom_site_label_1
_geom_bond_atom_site_label_2
_geom_bond_distance
Zn1 C20 1.961(3)
Zn1 O1 1.9874(17)
Zn1 N1 2.109(2)
Zn1 N3 2.106(2)
Zn2 C22 1.968(3)
Zn2 C21 1.977(3)
Zn2 O1 2.0517(16)
N1 C3 1.328(3)
N1 N2 1.369(3)
N2 C1 1.348(3)
N2 C11 1.458(3)
N3 C8 1.334(3)
N3 N4 1.363(3)
N4 C6 1.358(3)
N4 C11 1.455(3)
O1 C12 1.395(3)
C1 C2 1.370(4)
C1 C4 1.496(4)
C2 C3 1.394(4)
C3 C5 1.489(4)
C6 C7 1.361(4)
C6 C9 1.473(4)
C7 C8 1.385(4)
C8 C10 1.494(4)
C11 C12 1.549(3)
C12 C13 1.518(3)
C13 C18 1.379(3)
C13 C14 1.380(3)
C14 C15 1.390(4)
C15 C16 1.366(4)
C16 C17 1.388(4)
C16 C19 1.500(4)
C17 C18 1.379(4)
